data_1571229
loop_
_publ_author_name
'M Zahir, F Zahra'
'Hay, Moya A.'
'Janetzki, Jett T.'
'Gable, Robert W.'
'Goerigk, Lars'
'Boskovic, Colette'

_publ_section_title
;
 Predicting valence tautomerism in diverse cobalt-dioxolene complexes:
 elucidation of the role of ligands and solvent.
;
_journal_issue 15
_journal_name_full 'Chemical science'
_journal_page_first 5694
_journal_page_last 5710
_journal_paper_doi 10.1039/d3sc04493a
_journal_volume 15
_journal_year 2024
_chemical_absolute_configuration ad
_chemical_formula_moiety 'C26 H26 Co N4 O2, C24 H20 B'
_chemical_formula_sum 'C50 H46 B Co N4 O2'
_chemical_formula_weight 804.65
_space_group_crystal_system orthorhombic
_space_group_IT_number 33
_space_group_name_Hall 'P 2c -2n'
_space_group_name_H-M_alt 'P n a 21'
_atom_sites_solution_hydrogens geom
_atom_sites_solution_primary dual
_audit_creation_date 2023-05-08
_audit_creation_method
;
Olex2 1.5
(compiled 2023.03.06 svn.rbb2c1857 for OlexSys, GUI svn.r6748)
;
_audit_update_record
;
2023-08-08 deposited with the CCDC.	2024-03-11 downloaded from the CCDC.
;
_cell_angle_alpha 90
_cell_angle_beta 90
_cell_angle_gamma 90
_cell_formula_units_Z 8
_cell_length_a 29.670(6)
_cell_length_b 9.860(2)
_cell_length_c 27.580(6)
_cell_measurement_reflns_used 1598
_cell_measurement_temperature 150.12(2)
_cell_measurement_theta_max 21.62
_cell_measurement_theta_min 1.55
_cell_volume 8068(3)
_computing_cell_refinement 'XDS (Kabsch, 1993)'
_computing_data_collection 'AS QEGUI'
_computing_data_reduction 'XDS (Kabsch, 1993)'
_computing_molecular_graphics 'Olex2 1.5 (Dolomanov et al., 2009)'
_computing_publication_material 'Olex2 1.5 (Dolomanov et al., 2009)'
_computing_structure_refinement 'SHELXL 2019/3 (Sheldrick, 2015)'
_computing_structure_solution 'SHELXT 2018/2 (Sheldrick, 2018)'
_diffrn_ambient_temperature 150.12(2)
_diffrn_measured_fraction_theta_full 1.000
_diffrn_measured_fraction_theta_max 0.919
_diffrn_measurement_device_type 'Dectris Eiger2 9M'
_diffrn_measurement_method 'Omega Scan'
_diffrn_radiation_monochromator 'Silicon Double Crystal'
_diffrn_radiation_type Synchrotron
_diffrn_radiation_wavelength 0.71075
_diffrn_reflns_av_R_equivalents 0.0739
_diffrn_reflns_av_unetI/netI 0.0449
_diffrn_reflns_Laue_measured_fraction_full 1.000
_diffrn_reflns_Laue_measured_fraction_max 0.919
_diffrn_reflns_limit_h_max 39
_diffrn_reflns_limit_h_min -39
_diffrn_reflns_limit_k_max 13
_diffrn_reflns_limit_k_min -13
_diffrn_reflns_limit_l_max 37
_diffrn_reflns_limit_l_min -37
_diffrn_reflns_number 154621
_diffrn_reflns_point_group_measured_fraction_full 1.000
_diffrn_reflns_point_group_measured_fraction_max 0.900
_diffrn_reflns_theta_full 25.243
_diffrn_reflns_theta_max 29.305
_diffrn_reflns_theta_min 1.373
_diffrn_source 'MX1 Beamline Australian Synchrotron'
_exptl_absorpt_coefficient_mu 0.472
_exptl_absorpt_correction_T_max 0.4319
_exptl_absorpt_correction_T_min 0.2655
_exptl_absorpt_correction_type multi-scan
_exptl_absorpt_process_details 'XDS (Kabsch, 2010)'
_exptl_crystal_colour yellow
_exptl_crystal_colour_primary yellow
_exptl_crystal_density_diffrn 1.325
_exptl_crystal_density_method 'not measured'
_exptl_crystal_description 'Plate like flakes'
_exptl_crystal_F_000 3376
_exptl_crystal_recrystallization_method 'grown by solvent diffusion of hexane into dichloromethane'
_exptl_crystal_size_max 0.009
_exptl_crystal_size_mid 0.004
_exptl_crystal_size_min 0.001
_refine_diff_density_max 0.378
_refine_diff_density_min -0.388
_refine_diff_density_rms 0.047
_refine_ls_abs_structure_details
;
 Refined as an inversion twin.
;
_refine_ls_abs_structure_Flack 0.442(14)
_refine_ls_extinction_coef 0.00040(11)
_refine_ls_extinction_expression Fc^*^=kFc[1+0.001xFc^2^\l^3^/sin(2\q)]^-1/4^
_refine_ls_extinction_method 'SHELXL-2019/2 (Sheldrick 2019)'
_refine_ls_goodness_of_fit_ref 1.016
_refine_ls_hydrogen_treatment constr
_refine_ls_matrix_type full
_refine_ls_number_parameters 1062
_refine_ls_number_reflns 19869
_refine_ls_number_restraints 2
_refine_ls_restrained_S_all 1.016
_refine_ls_R_factor_all 0.0828
_refine_ls_R_factor_gt 0.0482
_refine_ls_shift/su_max 0.000
_refine_ls_shift/su_mean 0.000
_refine_ls_structure_factor_coef Fsqd
_refine_ls_weighting_details 'w=1/[\s^2^(Fo^2^)+(0.0691P)^2^+0.2730P] where P=(Fo^2^+2Fc^2^)/3'
_refine_ls_weighting_scheme calc
_refine_ls_wR_factor_gt 0.1119
_refine_ls_wR_factor_ref 0.1289
_reflns_Friedel_coverage 0.922
_reflns_Friedel_fraction_full 1.000
_reflns_Friedel_fraction_max 0.881
_reflns_number_gt 13639
_reflns_number_total 19869
_reflns_threshold_expression 'I > 2\s(I)'
_cod_data_source_file d3sc04493a3.cif
_cod_data_source_block zz1-006-dcm-hex-150k-x
_cod_depositor_comments 'Adding full bibliography for 1571222--1571238.cif.'
_cod_database_code 1571229
_shelx_shelxl_version_number 2019/3
_shelx_space_group_comment
;
The symmetry employed for this shelxl refinement is uniquely defined
by the following loop, which should always be used as a source of
symmetry information in preference to the above space-group names.
They are only intended as comments.
;
_exptl_absorpt_special_details
;
XDS does not report the values of _exptl_absorpt_correction_T_min and
_exptl_absorpt_correction_T_max.  Even though the data was processed by XDS
the values of the absorption corrections reported by SADABS are reported.
;
_olex2_refinement_description
;
1. Twinned data refinement
 Scales: 0.558(14)
 0.442(14)
2. Fixed Uiso
 At 1.2 times of:
  All C(H) groups, All C(H,H) groups
 At 1.5 times of:
  All C(H,H,H) groups
3. Restrained distances
 C18B-C26C
 1.5 with sigma of 0.001
4. Others
 Sof(H7B)=Sof(C26C)=Sof(H26D)=Sof(H26E)=Sof(H26F)=1-FVAR(1)
 Sof(H18B)=Sof(C26B)=Sof(H26A)=Sof(H26B)=Sof(H26C)=FVAR(1)
5.a Secondary CH2 refined with riding coordinates:
 C13B(H13A,H13B), C13A(H13C,H13D), C12B(H12A,H12B), C19A(H19C,H19D), C19B(H19A,
 H19B), C12A(H12C,H12D)
5.b Aromatic/amide H refined with riding coordinates:
 C17B(H17B), C32B(H32B), C42B(H42B), C31B(H31B), C46A(H46A), C38B(H38B),
 C43B(H43B), C29A(H29A), C24A(H24A), C16B(H16B), C44B(H44B), C21A(H21A),
 C28A(H28A), C15A(H15A), C45B(H45B), C34A(H34A), C38A(H38A), C44A(H44A),
 C49B(H49B), C37B(H37B), C30A(H30A), C36B(H36B), C46B(H46B), C30B(H30B),
 C10A(H10A), C43A(H43A), C36A(H36A), C35B(H35B), C32A(H32A), C17A(H17A),
 C48B(H48B), C47A(H47A), C3B(H3B), C34B(H34B), C9A(H9A), C18B(H18B), C50A(H50A),
  C37A(H37A), C41B(H41B), C15B(H15B), C31A(H31A), C40B(H40B), C16A(H16A),
 C28B(H28B), C23B(H23B), C22A(H22A), C29B(H29B), C49A(H49A), C9B(H9B),
 C10B(H10B), C47B(H47B), C4B(H4B), C6A(H6A), C48A(H48A), C3A(H3A), C6B(H6B),
 C4A(H4A), C8B(H8B), C7B(H7B), C35A(H35A), C40A(H40A), C5A(H5A), C42A(H42A),
 C8A(H8A), C5B(H5B), C21B(H21B), C23A(H23A), C22B(H22B), C41A(H41A)
5.c Idealised Me refined as rotating group:
 C25A(H25D,H25E,H25F), C25B(H25A,H25B,H25C), C26A(H26G,H26H,H26I), C26B(H26A,
 H26B,H26C), C26C(H26D,H26E,H26F)
;
_olex2_submission_special_instructions 'No special instructions were received'

loop_
_space_group_symop_operation_xyz
'x, y, z'
'-x, -y, z+1/2'
'x+1/2, -y+1/2, z'
'-x+1/2, y+1/2, z+1/2'

loop_
_atom_site_label
_atom_site_type_symbol
_atom_site_fract_x
_atom_site_fract_y
_atom_site_fract_z
_atom_site_U_iso_or_equiv
_atom_site_adp_type
_atom_site_occupancy
_atom_site_site_symmetry_order
_atom_site_calc_flag
_atom_site_refinement_flags_posn
_atom_site_refinement_flags_adp
_atom_site_refinement_flags_occupancy
_atom_site_disorder_assembly
_atom_site_disorder_group
Co1A Co 0.47660(2) 0.46622(6) 0.39440(2) 0.05114(15) Uani 1 1 d . . . . .
Co1B Co 0.27040(2) 0.52356(6) 0.60492(2) 0.05368(16) Uani 1 1 d . . . . .
O1B O 0.26463(10) 0.6723(3) 0.56266(12) 0.0586(8) Uani 1 1 d . . . . .
O2A O 0.48011(10) 0.3167(3) 0.43678(13) 0.0600(8) Uani 1 1 d . . . . .
O1A O 0.43446(11) 0.3697(3) 0.35860(12) 0.0634(8) Uani 1 1 d . . . . .
N4B N 0.22576(11) 0.4267(4) 0.56678(12) 0.0486(8) Uani 1 1 d . . . . .
N3B N 0.31422(12) 0.4311(4) 0.55917(15) 0.0601(10) Uani 1 1 d . . . . .
N2A N 0.47553(11) 0.6227(4) 0.35278(13) 0.0492(8) Uani 1 1 d . . . . .
N1A N 0.53136(13) 0.3940(4) 0.35954(13) 0.0554(9) Uani 1 1 d . . . . .
O2B O 0.31270(12) 0.6237(4) 0.63958(13) 0.0753(10) Uani 1 1 d . . . . .
N3A N 0.43140(12) 0.5578(4) 0.43795(14) 0.0542(9) Uani 1 1 d . . . . .
N4A N 0.52008(11) 0.5658(4) 0.43371(13) 0.0505(8) Uani 1 1 d . . . . .
N2B N 0.27294(12) 0.3629(4) 0.64618(14) 0.0536(9) Uani 1 1 d . . . . .
N1B N 0.21767(14) 0.5939(4) 0.64075(14) 0.0595(9) Uani 1 1 d . . . . .
C33A C 0.69669(14) 1.0053(4) 0.36339(15) 0.0487(9) Uani 1 1 d . . . . .
C17B C 0.29980(17) 0.2209(6) 0.7097(2) 0.0636(13) Uani 1 1 d . . . . .
H17B H 0.318566 0.208414 0.737255 0.076 Uiso 1 1 calc R U . . .
C27B C 0.54589(14) 0.2238(5) 0.62149(18) 0.0511(11) Uani 1 1 d . . . . .
C32B C 0.53943(15) 0.1212(4) 0.65587(16) 0.0559(10) Uani 1 1 d . . . . .
H32B H 0.559677 0.116216 0.682493 0.067 Uiso 1 1 calc R U . . .
C42B C 0.67062(16) 0.3172(6) 0.75784(18) 0.0649(13) Uani 1 1 d . . . . .
H42B H 0.689792 0.308762 0.785266 0.078 Uiso 1 1 calc R U . . .
C31B C 0.50492(18) 0.0263(5) 0.6531(2) 0.0658(13) Uani 1 1 d . . . . .
H31B H 0.502030 -0.041549 0.677326 0.079 Uiso 1 1 calc R U . . .
C46A C 0.61006(15) 0.7258(5) 0.3157(2) 0.0593(12) Uani 1 1 d . . . . .
H46A H 0.614084 0.654666 0.338503 0.071 Uiso 1 1 calc R U . . .
C20A C 0.50016(14) 0.7292(5) 0.36838(18) 0.0487(10) Uani 1 1 d . . . . .
C38B C 0.50868(15) 0.4675(5) 0.67054(17) 0.0564(11) Uani 1 1 d . . . . .
H38B H 0.508024 0.388959 0.690486 0.068 Uiso 1 1 calc R U . . .
C43B C 0.64647(16) 0.4334(6) 0.74999(16) 0.0613(12) Uani 1 1 d . . . . .
H43B H 0.649341 0.506997 0.772020 0.074 Uiso 1 1 calc R U . . .
C27A C 0.63093(14) 0.8916(5) 0.41864(15) 0.0501(9) Uani 1 1 d . . . . .
C2B C 0.31687(17) 0.7487(6) 0.6200(2) 0.0690(16) Uani 1 1 d . . . . .
C29A C 0.57139(16) 1.0249(5) 0.45842(18) 0.0591(11) Uani 1 1 d . . . . .
H29A H 0.551481 1.100310 0.457533 0.071 Uiso 1 1 calc R U . . .
C13B C 0.21888(15) 0.2878(5) 0.58680(17) 0.0551(10) Uani 1 1 d . . . . .
H13A H 0.226335 0.220206 0.561496 0.066 Uiso 1 1 calc R U . . .
H13B H 0.186709 0.276199 0.595373 0.066 Uiso 1 1 calc R U . . .
C24A C 0.45130(15) 0.6366(5) 0.31206(16) 0.0559(11) Uani 1 1 d . . . . .
H24A H 0.434268 0.561532 0.300633 0.067 Uiso 1 1 calc R U . . .
C16B C 0.27343(17) 0.1156(6) 0.69330(19) 0.0644(13) Uani 1 1 d . . . . .
H16B H 0.273678 0.030272 0.709296 0.077 Uiso 1 1 calc R U . . .
C44B C 0.61781(16) 0.4457(5) 0.71033(16) 0.0564(11) Uani 1 1 d . . . . .
H44B H 0.601449 0.527651 0.706050 0.068 Uiso 1 1 calc R U . . .
C21A C 0.50067(15) 0.8509(5) 0.34434(17) 0.0571(11) Uani 1 1 d . . . . .
H21A H 0.518062 0.924508 0.356328 0.069 Uiso 1 1 calc R U . . .
C28A C 0.59984(15) 0.9998(5) 0.41984(17) 0.0534(10) Uani 1 1 d . . . . .
H28A H 0.598393 1.058573 0.392603 0.064 Uiso 1 1 calc R U . . .
C33B C 0.54358(15) 0.4801(4) 0.63642(15) 0.0489(9) Uani 1 1 d . . . . .
C45A C 0.63148(14) 0.8486(5) 0.32393(15) 0.0498(10) Uani 1 1 d . . . . .
C15A C 0.42970(17) 0.6757(6) 0.51440(19) 0.0687(13) Uani 1 1 d . . . . .
H15A H 0.445571 0.707549 0.542069 0.082 Uiso 1 1 calc R U . . .
C45B C 0.64257(14) 0.4928(5) 0.58258(17) 0.0536(10) Uani 1 1 d . . . . .
H45B H 0.643685 0.547952 0.610796 0.064 Uiso 1 1 calc R U . . .
C39B C 0.61227(14) 0.3406(5) 0.67636(15) 0.0492(9) Uani 1 1 d . . . . .
C34A C 0.72850(17) 1.0026(5) 0.32612(19) 0.0618(12) Uani 1 1 d . . . . .
H34A H 0.728647 0.927099 0.304730 0.074 Uiso 1 1 calc R U . . .
C38A C 0.69806(14) 1.1208(4) 0.39248(17) 0.0546(10) Uani 1 1 d . . . . .
H38A H 0.677227 1.128128 0.418501 0.066 Uiso 1 1 calc R U . . .
C44A C 0.72897(16) 0.7426(5) 0.4191(2) 0.0660(14) Uani 1 1 d . . . . .
H44A H 0.723673 0.803695 0.445127 0.079 Uiso 1 1 calc R U . . .
C49B C 0.61376(14) 0.3030(5) 0.54008(15) 0.0513(10) Uani 1 1 d . . . . .
H49B H 0.594366 0.226553 0.537865 0.062 Uiso 1 1 calc R U . . .
C37B C 0.47524(15) 0.5636(5) 0.67651(18) 0.0585(11) Uani 1 1 d . . . . .
H37B H 0.452063 0.549433 0.699727 0.070 Uiso 1 1 calc R U . . .
C1B C 0.29071(16) 0.7762(6) 0.5788(2) 0.0624(12) Uani 1 1 d . . . . .
C20B C 0.29255(16) 0.3856(5) 0.51888(17) 0.0592(11) Uani 1 1 d . . . . .
C30A C 0.62965(15) 0.8081(5) 0.45964(16) 0.0552(10) Uani 1 1 d . . . . .
H30A H 0.649364 0.732244 0.460792 0.066 Uiso 1 1 calc R U . . .
C14A C 0.45173(14) 0.6039(5) 0.47888(16) 0.0559(11) Uani 1 1 d . . . . .
C36B C 0.47545(15) 0.6804(5) 0.64882(18) 0.0605(12) Uani 1 1 d . . . . .
H36B H 0.452516 0.746789 0.652574 0.073 Uiso 1 1 calc R U . . .
C50B C 0.61242(14) 0.3835(4) 0.58188(15) 0.0472(9) Uani 1 1 d . . . . .
C13A C 0.50045(15) 0.5702(5) 0.48318(15) 0.0553(11) Uani 1 1 d . . . . .
H13C H 0.516020 0.639790 0.502906 0.066 Uiso 1 1 calc R U . . .
H13D H 0.504186 0.481198 0.499289 0.066 Uiso 1 1 calc R U . . .
C11B C 0.17873(15) 0.5755(5) 0.61559(17) 0.0574(11) Uani 1 1 d . . . . .
C12B C 0.18381(15) 0.5085(5) 0.56766(19) 0.0593(11) Uani 1 1 d . . . . .
H12A H 0.157523 0.449098 0.561465 0.071 Uiso 1 1 calc R U . . .
H12B H 0.184933 0.578022 0.541799 0.071 Uiso 1 1 calc R U . . .
C11A C 0.56907(15) 0.4235(5) 0.38515(17) 0.0560(11) Uani 1 1 d . . . . .
C46B C 0.67094(15) 0.5247(5) 0.54414(18) 0.0558(11) Uani 1 1 d . . . . .
H46B H 0.690091 0.601698 0.546032 0.067 Uiso 1 1 calc R U . . .
C14B C 0.24717(15) 0.2609(5) 0.63077(18) 0.0508(11) Uani 1 1 d . . . . .
C30B C 0.47516(15) 0.0308(5) 0.6153(2) 0.0661(14) Uani 1 1 d . . . . .
H30B H 0.451054 -0.032464 0.613676 0.079 Uiso 1 1 calc R U . . .
C19A C 0.52665(15) 0.7055(5) 0.41397(17) 0.0561(10) Uani 1 1 d . . . . .
H19C H 0.559069 0.719843 0.407173 0.067 Uiso 1 1 calc R U . . .
H19D H 0.517330 0.772527 0.438740 0.067 Uiso 1 1 calc R U . . .
C10A C 0.61158(17) 0.3904(5) 0.36895(19) 0.0655(12) Uani 1 1 d . . . . .
H10A H 0.637296 0.411944 0.387964 0.079 Uiso 1 1 calc R U . . .
C43A C 0.76414(18) 0.6504(6) 0.4229(3) 0.0784(17) Uani 1 1 d . . . . .
H43A H 0.781857 0.648079 0.451564 0.094 Uiso 1 1 calc R U . . .
C36A C 0.75981(16) 1.2155(5) 0.3484(2) 0.0673(13) Uani 1 1 d . . . . .
H36A H 0.781349 1.285483 0.343546 0.081 Uiso 1 1 calc R U . . .
C35B C 0.50988(16) 0.6985(5) 0.61539(17) 0.0600(11) Uani 1 1 d . . . . .
H35B H 0.510852 0.778910 0.596448 0.072 Uiso 1 1 calc R U . . .
C32A C 0.57194(17) 0.9393(5) 0.49874(17) 0.0640(13) Uani 1 1 d . . . . .
H32A H 0.552628 0.955869 0.525570 0.077 Uiso 1 1 calc R U . . .
C17A C 0.36351(16) 0.6546(5) 0.4687(2) 0.0673(13) Uani 1 1 d . . . . .
H17A H 0.332084 0.669791 0.465008 0.081 Uiso 1 1 calc R U . . .
C7A C 0.53589(18) 0.3293(5) 0.31614(17) 0.0641(12) Uani 1 1 d . . . . .
C48B C 0.64285(16) 0.3318(5) 0.50149(16) 0.0599(12) Uani 1 1 d . . . . .
H48B H 0.643220 0.274071 0.473909 0.072 Uiso 1 1 calc R U . . .
C47A C 0.58254(17) 0.7019(6) 0.2748(2) 0.0677(13) Uani 1 1 d . . . . .
H47A H 0.569050 0.615471 0.270150 0.081 Uiso 1 1 calc R U . . .
C3B C 0.34657(18) 0.8455(7) 0.6375(3) 0.0817(17) Uani 1 1 d . . . . .
H3B H 0.364804 0.825788 0.664923 0.098 Uiso 1 1 calc R U . . .
C2A C 0.45396(15) 0.2171(5) 0.4198(2) 0.0608(12) Uani 1 1 d . . . . .
C34B C 0.54302(14) 0.6000(4) 0.60933(17) 0.0535(10) Uani 1 1 d . . . . .
H34B H 0.566044 0.614689 0.585976 0.064 Uiso 1 1 calc R U . . .
C9A C 0.6165(2) 0.3261(6) 0.3252(2) 0.0765(15) Uani 1 1 d . . . . .
H9A H 0.645561 0.303884 0.313102 0.092 Uiso 1 1 calc R U . . .
C18B C 0.29906(17) 0.3440(5) 0.68631(19) 0.0670(13) Uani 1 1 d D . . . .
H18B H 0.316919 0.416730 0.698219 0.080 Uiso 0.663(13) 1 calc R U P A 1
C24B C 0.35894(16) 0.4014(6) 0.5632(2) 0.0689(13) Uani 1 1 d . . . . .
C50A C 0.62234(16) 0.9491(5) 0.28971(17) 0.0557(10) Uani 1 1 d . . . . .
H50A H 0.635702 1.035930 0.293852 0.067 Uiso 1 1 calc R U . . .
C18A C 0.38659(15) 0.5857(6) 0.43239(19) 0.0647(12) Uani 1 1 d . . . . .
C19B C 0.24368(15) 0.4211(5) 0.51618(16) 0.0567(10) Uani 1 1 d . . . . .
H19A H 0.227202 0.351896 0.497163 0.068 Uiso 1 1 calc R U . . .
H19B H 0.239771 0.510147 0.500107 0.068 Uiso 1 1 calc R U . . .
C37A C 0.72849(15) 1.2252(5) 0.38509(19) 0.0627(12) Uani 1 1 d . . . . .
H37A H 0.727773 1.303295 0.405259 0.075 Uiso 1 1 calc R U . . .
C41B C 0.66640(16) 0.2120(6) 0.72473(19) 0.0634(12) Uani 1 1 d . . . . .
H41B H 0.683014 0.130642 0.729270 0.076 Uiso 1 1 calc R U . . .
C15B C 0.24658(16) 0.1367(5) 0.65303(17) 0.0595(11) Uani 1 1 d . . . . .
H15B H 0.227958 0.065991 0.640950 0.071 Uiso 1 1 calc R U . . .
C31A C 0.60099(16) 0.8303(5) 0.49889(16) 0.0614(12) Uani 1 1 d . . . . .
H31A H 0.601502 0.770219 0.525796 0.074 Uiso 1 1 calc R U . . .
C40B C 0.63811(15) 0.2251(5) 0.68515(19) 0.0551(11) Uani 1 1 d . . . . .
H40B H 0.636189 0.151826 0.662878 0.066 Uiso 1 1 calc R U . . .
C16A C 0.38426(18) 0.7009(6) 0.5093(2) 0.0751(15) Uani 1 1 d . . . . .
H16A H 0.367996 0.749151 0.533467 0.090 Uiso 1 1 calc R U . . .
C28B C 0.51500(16) 0.2211(5) 0.5832(2) 0.0634(13) Uani 1 1 d . . . . .
H28B H 0.517954 0.286976 0.558236 0.076 Uiso 1 1 calc R U . . .
C23B C 0.38096(17) 0.3309(5) 0.5249(2) 0.0705(14) Uani 1 1 d . . . . .
H23B H 0.412409 0.313926 0.527129 0.085 Uiso 1 1 calc R U . . .
C22A C 0.47556(15) 0.8651(5) 0.30245(19) 0.0604(12) Uani 1 1 d . . . . .
H22A H 0.475626 0.948247 0.285035 0.073 Uiso 1 1 calc R U . . .
C29B C 0.48023(15) 0.1272(5) 0.5797(2) 0.0696(14) Uani 1 1 d . . . . .
H29B H 0.460126 0.129623 0.552860 0.083 Uiso 1 1 calc R U . . .
C49A C 0.59451(15) 0.9280(5) 0.24974(18) 0.0618(12) Uani 1 1 d . . . . .
H49A H 0.588798 1.000232 0.227791 0.074 Uiso 1 1 calc R U . . .
C12A C 0.56241(15) 0.4848(5) 0.43387(19) 0.0599(11) Uani 1 1 d . . . . .
H12C H 0.588316 0.543884 0.441953 0.072 Uiso 1 1 calc R U . . .
H12D H 0.560478 0.412416 0.458672 0.072 Uiso 1 1 calc R U . . .
C25A C 0.4956(2) 0.2919(7) 0.2862(2) 0.0826(16) Uani 1 1 d . . . . .
H25D H 0.476955 0.227110 0.304197 0.124 Uiso 1 1 calc R U . . .
H25E H 0.505646 0.250451 0.255776 0.124 Uiso 1 1 calc R U . . .
H25F H 0.477984 0.373489 0.279154 0.124 Uiso 1 1 calc R U . . .
C9B C 0.1360(2) 0.6865(6) 0.6768(3) 0.0913(19) Uani 1 1 d . . . . .
H9B H 0.108412 0.721175 0.689070 0.110 Uiso 1 1 calc R U . . .
C10B C 0.13749(18) 0.6193(5) 0.6324(2) 0.0714(14) Uani 1 1 d . . . . .
H10B H 0.110789 0.604094 0.614154 0.086 Uiso 1 1 calc R U . . .
C47B C 0.67121(16) 0.4439(5) 0.50309(17) 0.0614(12) Uani 1 1 d . . . . .
H47B H 0.690395 0.464733 0.476539 0.074 Uiso 1 1 calc R U . . .
C4B C 0.3497(2) 0.9707(7) 0.6152(3) 0.095(2) Uani 1 1 d . . . . .
H4B H 0.370094 1.037030 0.627144 0.114 Uiso 1 1 calc R U . . .
C39A C 0.70089(15) 0.7485(4) 0.3781(2) 0.0541(12) Uani 1 1 d . . . . .
C1A C 0.42881(16) 0.2452(5) 0.3781(2) 0.0603(13) Uani 1 1 d . . . . .
C6A C 0.40009(16) 0.1484(6) 0.3588(2) 0.0706(13) Uani 1 1 d . . . . .
H6A H 0.382919 0.168278 0.330649 0.085 Uiso 1 1 calc R U . . .
C48A C 0.57536(16) 0.8035(6) 0.24195(19) 0.0653(13) Uani 1 1 d . . . . .
H48A H 0.557303 0.787944 0.214061 0.078 Uiso 1 1 calc R U . . .
C3A C 0.45075(17) 0.0897(5) 0.4413(2) 0.0715(14) Uani 1 1 d . . . . .
H3A H 0.468549 0.068845 0.468922 0.086 Uiso 1 1 calc R U . . .
C6B C 0.29318(17) 0.9024(6) 0.5571(2) 0.0759(15) Uani 1 1 d . . . . .
H6B H 0.274691 0.923723 0.530062 0.091 Uiso 1 1 calc R U . . .
C4A C 0.4216(2) -0.0067(6) 0.4224(3) 0.0824(18) Uani 1 1 d . . . . .
H4A H 0.418751 -0.092400 0.437825 0.099 Uiso 1 1 calc R U . . .
C8B C 0.1748(3) 0.7014(7) 0.7021(3) 0.098(2) Uani 1 1 d . . . . .
H8B H 0.173905 0.744789 0.732877 0.118 Uiso 1 1 calc R U . . .
C7B C 0.2154(2) 0.6555(6) 0.6846(2) 0.0840(16) Uani 1 1 d . . . . .
H7B H 0.242049 0.667126 0.703326 0.101 Uiso 0.337(13) 1 calc R U P A 2
C35A C 0.75952(17) 1.1035(5) 0.3189(2) 0.0688(13) Uani 1 1 d . . . . .
H35A H 0.780883 1.095820 0.293350 0.083 Uiso 1 1 calc R U . . .
C40A C 0.71151(17) 0.6564(5) 0.34158(19) 0.0650(12) Uani 1 1 d . . . . .
H40A H 0.693540 0.655408 0.313077 0.078 Uiso 1 1 calc R U . . .
C5A C 0.3965(2) 0.0215(6) 0.3811(3) 0.0817(18) Uani 1 1 d . . . . .
H5A H 0.376941 -0.045403 0.367926 0.098 Uiso 1 1 calc R U . . .
C42A C 0.77351(18) 0.5635(6) 0.3860(3) 0.087(2) Uani 1 1 d . . . . .
H42A H 0.797956 0.501688 0.388593 0.105 Uiso 1 1 calc R U . . .
C8A C 0.5785(2) 0.2949(5) 0.2996(2) 0.0741(15) Uani 1 1 d . . . . .
H8A H 0.581334 0.248405 0.269578 0.089 Uiso 1 1 calc R U . . .
B2 B 0.57904(16) 0.3541(5) 0.62864(17) 0.0499(11) Uani 1 1 d . . . . .
C25B C 0.38495(18) 0.4392(7) 0.6062(3) 0.0871(17) Uani 1 1 d . . . . .
H25A H 0.379900 0.535286 0.613513 0.131 Uiso 1 1 calc R U . . .
H25B H 0.417084 0.423950 0.600003 0.131 Uiso 1 1 calc R U . . .
H25C H 0.375298 0.383827 0.633773 0.131 Uiso 1 1 calc R U . . .
C26A C 0.36169(17) 0.5435(6) 0.3879(2) 0.0796(15) Uani 1 1 d . . . . .
H26G H 0.374656 0.589064 0.359613 0.119 Uiso 1 1 calc R U . . .
H26H H 0.329875 0.568652 0.391122 0.119 Uiso 1 1 calc R U . . .
H26I H 0.364175 0.445042 0.383876 0.119 Uiso 1 1 calc R U . . .
C5B C 0.3234(2) 0.9984(6) 0.5757(3) 0.090(2) Uani 1 1 d . . . . .
H5B H 0.325662 1.084640 0.560581 0.108 Uiso 1 1 calc R U . . .
C21B C 0.31272(17) 0.3150(6) 0.4820(2) 0.0707(14) Uani 1 1 d . . . . .
H21B H 0.295776 0.285751 0.454720 0.085 Uiso 1 1 calc R U . . .
C23A C 0.45027(17) 0.7558(5) 0.2863(2) 0.0608(13) Uani 1 1 d . . . . .
H23A H 0.432461 0.763294 0.257796 0.073 Uiso 1 1 calc R U . . .
C22B C 0.35792(18) 0.2874(7) 0.4854(3) 0.0802(16) Uani 1 1 d . . . . .
H22B H 0.372873 0.238529 0.460447 0.096 Uiso 1 1 calc R U . . .
B1 B 0.66417(17) 0.8718(5) 0.37158(18) 0.0508(11) Uani 1 1 d . . . . .
C41A C 0.7472(2) 0.5660(6) 0.3451(3) 0.0819(17) Uani 1 1 d . . . . .
H41A H 0.753531 0.505757 0.319033 0.098 Uiso 1 1 calc R U . . .
C26B C 0.2550(4) 0.6585(11) 0.7186(3) 0.096(4) Uani 0.663(13) 1 d . . P A 1
H26A H 0.269730 0.569588 0.718703 0.144 Uiso 0.663(13) 1 calc R U P A 1
H26B H 0.244558 0.680266 0.751383 0.144 Uiso 0.663(13) 1 calc R U P A 1
H26C H 0.276496 0.727702 0.707808 0.144 Uiso 0.663(13) 1 calc R U P A 1
C26C C 0.3190(8) 0.4606(12) 0.7139(6) 0.110(9) Uani 0.337(13) 1 d D . P A 2
H26D H 0.322623 0.538547 0.692224 0.165 Uiso 0.337(13) 1 calc R U P A 2
H26E H 0.348461 0.434225 0.726913 0.165 Uiso 0.337(13) 1 calc R U P A 2
H26F H 0.298902 0.485304 0.740736 0.165 Uiso 0.337(13) 1 calc R U P A 2

loop_
_atom_site_aniso_label
_atom_site_aniso_U_11
_atom_site_aniso_U_22
_atom_site_aniso_U_33
_atom_site_aniso_U_23
_atom_site_aniso_U_13
_atom_site_aniso_U_12
Co1A 0.0473(3) 0.0647(3) 0.0414(3) 0.0059(3) -0.0026(2) -0.0051(2)
Co1B 0.0485(3) 0.0693(4) 0.0432(3) 0.0057(3) -0.0066(2) -0.0067(3)
O1B 0.0562(17) 0.067(2) 0.0526(18) 0.0104(15) -0.0043(14) -0.0058(15)
O2A 0.0587(18) 0.068(2) 0.0536(19) 0.0117(16) -0.0002(15) -0.0013(15)
O1A 0.0644(19) 0.069(2) 0.0564(18) 0.0047(16) -0.0109(16) -0.0162(16)
N4B 0.0437(17) 0.063(2) 0.0391(16) 0.0012(15) -0.0018(14) -0.0012(15)
N3B 0.0446(19) 0.071(2) 0.065(2) 0.019(2) 0.0007(18) -0.0017(18)
N2A 0.0462(18) 0.060(2) 0.0413(18) 0.0029(16) -0.0025(14) -0.0042(15)
N1A 0.061(2) 0.058(2) 0.0475(19) 0.0040(16) 0.0034(17) -0.0020(17)
O2B 0.068(2) 0.097(3) 0.061(2) 0.0038(19) -0.0167(17) -0.0227(19)
N3A 0.0457(19) 0.068(2) 0.049(2) 0.0140(18) 0.0031(16) -0.0038(17)
N4A 0.0426(17) 0.068(2) 0.0406(17) 0.0013(16) 0.0004(15) 0.0007(16)
N2B 0.0493(19) 0.066(2) 0.046(2) 0.0096(18) -0.0070(16) -0.0041(17)
N1B 0.066(2) 0.064(2) 0.049(2) -0.0017(17) 0.0028(18) -0.0051(19)
C33A 0.046(2) 0.058(2) 0.042(2) 0.0042(17) 0.0013(17) 0.0014(17)
C17B 0.069(3) 0.072(3) 0.050(3) 0.009(2) -0.010(2) 0.010(2)
C27B 0.048(2) 0.056(2) 0.049(3) -0.0043(19) 0.0046(19) 0.0058(19)
C32B 0.058(2) 0.055(2) 0.055(2) -0.0032(19) 0.005(2) -0.004(2)
C42B 0.052(3) 0.095(4) 0.047(3) 0.004(3) 0.000(2) -0.003(3)
C31B 0.065(3) 0.063(3) 0.069(3) -0.003(2) 0.008(2) -0.006(2)
C46A 0.059(3) 0.068(3) 0.051(3) 0.004(2) 0.002(2) -0.006(2)
C20A 0.043(2) 0.061(3) 0.043(3) 0.0034(19) 0.0031(19) 0.0002(18)
C38B 0.058(3) 0.061(3) 0.050(2) 0.001(2) 0.006(2) -0.001(2)
C43B 0.065(3) 0.073(3) 0.046(2) -0.005(2) 0.002(2) -0.015(2)
C27A 0.049(2) 0.059(2) 0.043(2) -0.0032(18) -0.0013(17) -0.0088(19)
C2B 0.055(3) 0.076(4) 0.076(5) -0.009(3) 0.007(3) -0.014(2)
C29A 0.050(2) 0.065(3) 0.062(3) -0.012(2) 0.004(2) -0.009(2)
C13B 0.052(2) 0.066(3) 0.048(2) 0.005(2) -0.0040(19) -0.009(2)
C24A 0.055(2) 0.067(3) 0.045(2) 0.003(2) -0.0067(19) -0.004(2)
C16B 0.075(3) 0.064(3) 0.055(3) 0.007(2) 0.001(2) 0.012(2)
C44B 0.061(3) 0.061(3) 0.048(2) 0.000(2) 0.002(2) -0.009(2)
C21A 0.051(2) 0.065(3) 0.055(3) -0.003(2) -0.003(2) -0.004(2)
C28A 0.051(2) 0.059(3) 0.050(2) -0.0016(19) -0.0003(19) -0.0056(19)
C33B 0.054(2) 0.052(2) 0.041(2) -0.0020(17) 0.0007(18) -0.0041(18)
C45A 0.048(2) 0.057(2) 0.044(2) -0.0064(19) 0.0084(18) 0.0014(19)
C15A 0.065(3) 0.086(4) 0.055(3) 0.002(3) 0.011(2) 0.000(3)
C45B 0.052(2) 0.063(3) 0.046(2) 0.001(2) 0.0051(19) 0.005(2)
C39B 0.047(2) 0.057(2) 0.044(2) 0.0013(19) 0.0065(17) -0.0071(18)
C34A 0.064(3) 0.060(3) 0.061(3) -0.008(2) 0.017(2) -0.003(2)
C38A 0.055(2) 0.062(2) 0.047(2) -0.004(2) 0.003(2) -0.0027(19)
C44A 0.060(3) 0.064(3) 0.074(4) 0.001(2) -0.011(2) -0.008(2)
C49B 0.053(2) 0.062(3) 0.040(2) -0.0003(19) -0.0048(17) 0.007(2)
C37B 0.056(2) 0.066(3) 0.054(2) -0.004(2) 0.011(2) 0.000(2)
C1B 0.046(2) 0.075(3) 0.066(3) -0.001(3) 0.014(2) -0.008(2)
C20B 0.056(3) 0.071(3) 0.051(2) 0.006(2) 0.007(2) -0.001(2)
C30A 0.054(2) 0.064(3) 0.047(2) 0.001(2) -0.0029(19) -0.007(2)
C14A 0.049(2) 0.073(3) 0.046(2) 0.009(2) 0.0052(19) -0.001(2)
C36B 0.059(3) 0.067(3) 0.056(3) -0.006(2) 0.000(2) 0.010(2)
C50B 0.046(2) 0.052(2) 0.043(2) 0.0031(18) -0.0003(17) 0.0052(17)
C13A 0.051(2) 0.079(3) 0.036(2) 0.001(2) -0.0005(17) -0.004(2)
C11B 0.059(3) 0.056(2) 0.058(3) 0.005(2) 0.008(2) -0.001(2)
C12B 0.045(2) 0.075(3) 0.058(3) 0.000(2) -0.007(2) 0.007(2)
C11A 0.052(2) 0.061(3) 0.055(3) 0.007(2) 0.002(2) 0.003(2)
C46B 0.050(2) 0.062(3) 0.055(3) 0.009(2) 0.005(2) 0.005(2)
C14B 0.046(2) 0.064(3) 0.042(3) 0.0000(19) 0.0041(19) 0.0032(19)
C30B 0.055(3) 0.054(3) 0.089(4) -0.008(3) 0.003(2) -0.003(2)
C19A 0.050(2) 0.070(3) 0.048(2) 0.002(2) -0.0064(19) -0.007(2)
C10A 0.062(3) 0.068(3) 0.067(3) 0.012(2) 0.010(2) 0.012(2)
C43A 0.063(3) 0.069(3) 0.104(5) 0.018(3) -0.030(3) -0.014(3)
C36A 0.056(2) 0.065(3) 0.081(3) 0.003(3) 0.008(2) -0.009(2)
C35B 0.065(3) 0.061(3) 0.054(3) 0.003(2) 0.000(2) 0.006(2)
C32A 0.061(3) 0.083(3) 0.048(2) -0.015(2) 0.010(2) -0.018(3)
C17A 0.048(2) 0.074(3) 0.079(3) 0.022(3) 0.010(2) 0.008(2)
C7A 0.086(3) 0.058(3) 0.049(2) 0.005(2) 0.008(2) -0.004(2)
C48B 0.061(3) 0.080(3) 0.039(2) -0.001(2) 0.0002(19) 0.020(2)
C47A 0.064(3) 0.077(3) 0.061(3) -0.009(3) 0.002(2) -0.014(3)
C3B 0.057(3) 0.093(4) 0.096(4) -0.025(3) 0.013(3) -0.012(3)
C2A 0.050(3) 0.067(3) 0.066(3) 0.005(3) 0.014(2) 0.000(2)
C34B 0.056(2) 0.058(2) 0.047(2) -0.001(2) 0.0030(19) 0.0018(19)
C9A 0.080(3) 0.075(3) 0.075(4) 0.016(3) 0.022(3) 0.022(3)
C18B 0.066(3) 0.076(3) 0.059(3) 0.007(2) -0.017(2) -0.005(2)
C24B 0.050(2) 0.078(3) 0.079(3) 0.022(3) -0.006(2) -0.003(2)
C50A 0.061(3) 0.053(2) 0.053(2) -0.002(2) 0.002(2) 0.007(2)
C18A 0.048(2) 0.081(3) 0.065(3) 0.025(3) 0.001(2) -0.004(2)
C19B 0.055(2) 0.071(3) 0.043(2) 0.003(2) 0.0025(19) -0.001(2)
C37A 0.058(3) 0.062(3) 0.068(3) -0.012(2) 0.008(2) -0.005(2)
C41B 0.051(3) 0.085(3) 0.054(3) 0.007(3) 0.001(2) 0.007(2)
C15B 0.062(3) 0.060(3) 0.057(3) -0.003(2) -0.002(2) 0.003(2)
C31A 0.066(3) 0.077(3) 0.041(2) -0.002(2) 0.001(2) -0.022(2)
C40B 0.053(2) 0.067(3) 0.046(3) 0.000(2) 0.010(2) 0.004(2)
C16A 0.066(3) 0.083(4) 0.076(4) 0.012(3) 0.024(3) 0.009(3)
C28B 0.059(3) 0.063(3) 0.068(3) 0.002(2) -0.005(2) 0.005(2)
C23B 0.048(3) 0.073(3) 0.090(4) 0.020(3) 0.009(3) 0.006(2)
C22A 0.060(3) 0.064(3) 0.058(3) 0.010(2) -0.002(2) 0.002(2)
C29B 0.052(3) 0.066(3) 0.091(4) -0.016(3) -0.019(3) 0.007(2)
C49A 0.062(3) 0.074(3) 0.050(2) 0.002(2) -0.004(2) 0.012(2)
C12A 0.045(2) 0.080(3) 0.054(3) -0.005(2) -0.006(2) 0.005(2)
C25A 0.101(4) 0.093(4) 0.053(3) -0.012(3) 0.008(3) -0.018(3)
C9B 0.101(5) 0.076(4) 0.096(5) -0.004(3) 0.038(4) 0.018(3)
C10B 0.065(3) 0.058(3) 0.091(4) 0.004(3) 0.017(3) 0.006(2)
C47B 0.053(3) 0.084(3) 0.047(2) 0.011(2) 0.0063(19) 0.014(2)
C4B 0.056(3) 0.084(4) 0.145(7) -0.036(4) 0.024(4) -0.016(3)
C39A 0.054(3) 0.054(3) 0.054(3) 0.0070(18) 0.003(2) -0.0018(19)
C1A 0.049(2) 0.072(3) 0.060(4) 0.003(2) 0.006(2) -0.006(2)
C6A 0.056(3) 0.077(3) 0.078(3) -0.005(3) 0.005(3) -0.010(2)
C48A 0.057(3) 0.085(4) 0.054(3) -0.008(3) -0.005(2) 0.000(2)
C3A 0.059(3) 0.070(3) 0.085(4) 0.012(3) 0.015(3) 0.005(2)
C6B 0.058(3) 0.074(3) 0.095(4) 0.007(3) 0.026(3) 0.006(3)
C4A 0.070(4) 0.069(3) 0.108(5) 0.014(3) 0.035(4) 0.000(3)
C8B 0.128(6) 0.091(5) 0.076(4) -0.010(4) 0.020(4) 0.014(4)
C7B 0.101(4) 0.084(4) 0.066(3) -0.018(3) 0.007(3) 0.007(3)
C35A 0.064(3) 0.063(3) 0.079(3) 0.000(3) 0.026(3) 0.001(2)
C40A 0.069(3) 0.062(3) 0.064(3) 0.003(2) 0.005(2) 0.013(2)
C5A 0.066(3) 0.071(3) 0.108(5) -0.006(3) 0.022(3) -0.013(3)
C42A 0.063(3) 0.059(3) 0.140(7) 0.011(4) -0.004(4) 0.006(2)
C8A 0.104(4) 0.059(3) 0.060(3) -0.002(3) 0.016(3) 0.017(3)
B2 0.051(3) 0.056(3) 0.043(2) 0.000(2) 0.004(2) 0.001(2)
C25B 0.059(3) 0.108(4) 0.094(4) 0.009(4) -0.017(3) -0.008(3)
C26A 0.050(3) 0.109(4) 0.079(4) 0.016(3) -0.012(3) 0.002(3)
C5B 0.065(3) 0.068(3) 0.138(7) -0.008(4) 0.038(4) -0.010(3)
C21B 0.059(3) 0.088(4) 0.066(3) 0.000(3) 0.011(2) 0.001(3)
C23A 0.059(3) 0.074(3) 0.049(3) 0.005(2) -0.004(2) -0.002(2)
C22B 0.066(3) 0.089(4) 0.085(4) 0.006(3) 0.016(3) 0.003(3)
B1 0.054(3) 0.055(3) 0.043(2) 0.002(2) 0.004(2) 0.003(2)
C41A 0.084(4) 0.075(4) 0.086(4) 0.005(3) 0.008(3) 0.024(3)
C26B 0.130(8) 0.110(8) 0.048(4) -0.025(5) -0.003(5) -0.015(6)
C26C 0.134(18) 0.078(12) 0.120(16) 0.035(11) -0.074(14) -0.045(11)

loop_
_atom_type_symbol
_atom_type_description
_atom_type_scat_dispersion_real
_atom_type_scat_dispersion_imag
_atom_type_scat_source
C C 0.0033 0.0016 'International Tables Vol C Tables 4.2.6.8 and 6.1.1.4'
H H 0.0000 0.0000 'International Tables Vol C Tables 4.2.6.8 and 6.1.1.4'
B B 0.0013 0.0007 'International Tables Vol C Tables 4.2.6.8 and 6.1.1.4'
Co Co 0.3494 0.9721 'International Tables Vol C Tables 4.2.6.8 and 6.1.1.4'
N N 0.0061 0.0033 'International Tables Vol C Tables 4.2.6.8 and 6.1.1.4'
O O 0.0106 0.0060 'International Tables Vol C Tables 4.2.6.8 and 6.1.1.4'

loop_
_geom_angle_atom_site_label_1
_geom_angle_atom_site_label_2
_geom_angle_atom_site_label_3
_geom_angle
_geom_angle_site_symmetry_1
_geom_angle_site_symmetry_3
_geom_angle_publ_flag
O2A Co1A N2A 177.16(15) . . ?
O2A Co1A N1A 88.57(15) . . ?
O2A Co1A N3A 91.00(15) . . ?
O2A Co1A N4A 90.71(15) . . ?
O1A Co1A O2A 88.05(15) . . ?
O1A Co1A N2A 94.75(15) . . ?
O1A Co1A N1A 96.19(16) . . ?
O1A Co1A N3A 95.65(16) . . ?
O1A Co1A N4A 178.37(15) . . ?
N2A Co1A N1A 90.69(15) . . ?
N2A Co1A N3A 89.16(15) . . ?
N2A Co1A N4A 86.49(15) . . ?
N3A Co1A N1A 168.12(16) . . ?
N4A Co1A N1A 84.84(15) . . ?
N4A Co1A N3A 83.30(16) . . ?
O1B Co1B N4B 89.20(14) . . ?
O1B Co1B N3B 91.35(15) . . ?
O1B Co1B N2B 175.90(15) . . ?
O1B Co1B N1B 87.95(16) . . ?
N4B Co1B N3B 83.05(16) . . ?
N4B Co1B N2B 86.72(15) . . ?
N4B Co1B N1B 84.47(15) . . ?
O2B Co1B O1B 88.04(16) . . ?
O2B Co1B N4B 177.23(17) . . ?
O2B Co1B N3B 97.23(17) . . ?
O2B Co1B N2B 96.05(16) . . ?
O2B Co1B N1B 95.20(17) . . ?
N2B Co1B N3B 88.45(16) . . ?
N2B Co1B N1B 91.36(17) . . ?
N1B Co1B N3B 167.51(17) . . ?
C1B O1B Co1B 109.4(3) . . ?
C2A O2A Co1A 109.0(3) . . ?
C1A O1A Co1A 109.7(3) . . ?
C13B N4B Co1B 110.2(3) . . ?
C13B N4B C19B 111.2(4) . . ?
C12B N4B Co1B 107.2(3) . . ?
C12B N4B C13B 112.2(4) . . ?
C12B N4B C19B 109.5(4) . . ?
C19B N4B Co1B 106.3(3) . . ?
C20B N3B Co1B 110.7(3) . . ?
C20B N3B C24B 117.1(5) . . ?
C24B N3B Co1B 132.1(4) . . ?
C20A N2A Co1A 115.1(3) . . ?
C24A N2A Co1A 126.2(3) . . ?
C24A N2A C20A 118.5(4) . . ?
C11A N1A Co1A 109.9(3) . . ?
C11A N1A C7A 118.5(4) . . ?
C7A N1A Co1A 131.5(3) . . ?
C2B O2B Co1B 109.9(3) . . ?
C14A N3A Co1A 110.5(3) . . ?
C14A N3A C18A 117.3(4) . . ?
C18A N3A Co1A 132.2(4) . . ?
C13A N4A Co1A 105.4(3) . . ?
C13A N4A C19A 111.0(4) . . ?
C13A N4A C12A 110.1(4) . . ?
C19A N4A Co1A 110.4(3) . . ?
C12A N4A Co1A 106.8(3) . . ?
C12A N4A C19A 112.7(4) . . ?
C14B N2B Co1B 113.8(3) . . ?
C14B N2B C18B 118.8(4) . . ?
C18B N2B Co1B 127.3(3) . . ?
C11B N1B Co1B 111.7(3) . . ?
C7B N1B Co1B 130.0(4) . . ?
C7B N1B C11B 118.3(5) . . ?
C34A C33A B1 118.8(4) . . ?
C38A C33A C34A 114.8(4) . . ?
C38A C33A B1 126.2(4) . . ?
C16B C17B H17B 119.9 . . ?
C18B C17B H17B 119.9 . . ?
C18B C17B C16B 120.2(5) . . ?
C32B C27B B2 124.8(4) . . ?
C28B C27B C32B 114.1(4) . . ?
C28B C27B B2 120.1(4) . . ?
C27B C32B H32B 118.3 . . ?
C31B C32B C27B 123.4(5) . . ?
C31B C32B H32B 118.3 . . ?
C43B C42B H42B 120.8 . . ?
C43B C42B C41B 118.3(5) . . ?
C41B C42B H42B 120.8 . . ?
C32B C31B H31B 120.1 . . ?
C30B C31B C32B 119.8(5) . . ?
C30B C31B H31B 120.1 . . ?
C45A C46A H46A 118.6 . . ?
C45A C46A C47A 122.8(5) . . ?
C47A C46A H46A 118.6 . . ?
N2A C20A C21A 122.2(4) . . ?
N2A C20A C19A 115.4(4) . . ?
C21A C20A C19A 122.4(4) . . ?
C33B C38B H38B 118.4 . . ?
C37B C38B H38B 118.4 . . ?
C37B C38B C33B 123.2(4) . . ?
C42B C43B H43B 119.4 . . ?
C42B C43B C44B 121.2(5) . . ?
C44B C43B H43B 119.4 . . ?
C28A C27A B1 120.1(4) . . ?
C30A C27A C28A 114.1(4) . . ?
C30A C27A B1 125.8(4) . . ?
O2B C2B C1B 116.7(5) . . ?
O2B C2B C3B 123.2(6) . . ?
C3B C2B C1B 120.0(6) . . ?
C28A C29A H29A 120.1 . . ?
C28A C29A C32A 119.9(5) . . ?
C32A C29A H29A 120.1 . . ?
N4B C13B H13A 109.1 . . ?
N4B C13B H13B 109.1 . . ?
N4B C13B C14B 112.7(4) . . ?
H13A C13B H13B 107.8 . . ?
C14B C13B H13A 109.1 . . ?
C14B C13B H13B 109.1 . . ?
N2A C24A H24A 118.9 . . ?
N2A C24A C23A 122.2(5) . . ?
C23A C24A H24A 118.9 . . ?
C17B C16B H16B 120.7 . . ?
C17B C16B C15B 118.6(5) . . ?
C15B C16B H16B 120.7 . . ?
C43B C44B H44B 119.0 . . ?
C43B C44B C39B 122.1(5) . . ?
C39B C44B H44B 119.0 . . ?
C20A C21A H21A 120.4 . . ?
C20A C21A C22A 119.2(5) . . ?
C22A C21A H21A 120.4 . . ?
C27A C28A H28A 118.2 . . ?
C29A C28A C27A 123.6(4) . . ?
C29A C28A H28A 118.2 . . ?
C38B C33B B2 119.5(4) . . ?
C34B C33B C38B 115.1(4) . . ?
C34B C33B B2 125.3(4) . . ?
C46A C45A C50A 114.9(4) . . ?
C46A C45A B1 121.4(4) . . ?
C50A C45A B1 123.7(4) . . ?
C14A C15A H15A 120.5 . . ?
C14A C15A C16A 119.1(5) . . ?
C16A C15A H15A 120.5 . . ?
C50B C45B H45B 118.3 . . ?
C46B C45B H45B 118.3 . . ?
C46B C45B C50B 123.4(4) . . ?
C44B C39B B2 122.8(4) . . ?
C40B C39B C44B 114.9(4) . . ?
C40B C39B B2 122.2(4) . . ?
C33A C34A H34A 118.4 . . ?
C35A C34A C33A 123.3(5) . . ?
C35A C34A H34A 118.4 . . ?
C33A C38A H38A 118.6 . . ?
C37A C38A C33A 122.8(4) . . ?
C37A C38A H38A 118.6 . . ?
C43A C44A H44A 118.9 . . ?
C43A C44A C39A 122.2(6) . . ?
C39A C44A H44A 118.9 . . ?
C50B C49B H49B 119.1 . . ?
C48B C49B H49B 119.1 . . ?
C48B C49B C50B 121.9(4) . . ?
C38B C37B H37B 119.9 . . ?
C36B C37B C38B 120.2(4) . . ?
C36B C37B H37B 119.9 . . ?
O1B C1B C2B 115.8(5) . . ?
O1B C1B C6B 124.5(5) . . ?
C6B C1B C2B 119.7(5) . . ?
N3B C20B C19B 115.0(4) . . ?
N3B C20B C21B 124.6(5) . . ?
C21B C20B C19B 120.4(5) . . ?
C27A C30A H30A 118.3 . . ?
C31A C30A C27A 123.5(5) . . ?
C31A C30A H30A 118.3 . . ?
N3A C14A C15A 123.6(4) . . ?
N3A C14A C13A 115.0(4) . . ?
C15A C14A C13A 121.4(4) . . ?
C37B C36B H36B 120.7 . . ?
C37B C36B C35B 118.5(4) . . ?
C35B C36B H36B 120.7 . . ?
C45B C50B C49B 115.4(4) . . ?
C45B C50B B2 120.5(4) . . ?
C49B C50B B2 124.0(4) . . ?
N4A C13A C14A 108.3(3) . . ?
N4A C13A H13C 110.0 . . ?
N4A C13A H13D 110.0 . . ?
C14A C13A H13C 110.0 . . ?
C14A C13A H13D 110.0 . . ?
H13C C13A H13D 108.4 . . ?
N1B C11B C12B 115.3(4) . . ?
N1B C11B C10B 122.8(5) . . ?
C10B C11B C12B 121.9(5) . . ?
N4B C12B C11B 110.0(4) . . ?
N4B C12B H12A 109.7 . . ?
N4B C12B H12B 109.7 . . ?
C11B C12B H12A 109.7 . . ?
C11B C12B H12B 109.7 . . ?
H12A C12B H12B 108.2 . . ?
N1A C11A C10A 122.4(5) . . ?
N1A C11A C12A 116.7(4) . . ?
C10A C11A C12A 120.7(4) . . ?
C45B C46B H46B 120.1 . . ?
C47B C46B C45B 119.8(5) . . ?
C47B C46B H46B 120.1 . . ?
N2B C14B C13B 116.5(4) . . ?
N2B C14B C15B 122.6(5) . . ?
C15B C14B C13B 120.9(4) . . ?
C31B C30B H30B 120.1 . . ?
C31B C30B C29B 119.8(4) . . ?
C29B C30B H30B 120.1 . . ?
N4A C19A C20A 112.4(4) . . ?
N4A C19A H19C 109.1 . . ?
N4A C19A H19D 109.1 . . ?
C20A C19A H19C 109.1 . . ?
C20A C19A H19D 109.1 . . ?
H19C C19A H19D 107.9 . . ?
C11A C10A H10A 120.2 . . ?
C9A C10A C11A 119.6(5) . . ?
C9A C10A H10A 120.2 . . ?
C44A C43A H43A 119.6 . . ?
C42A C43A C44A 120.7(6) . . ?
C42A C43A H43A 119.6 . . ?
C37A C36A H36A 120.4 . . ?
C35A C36A H36A 120.4 . . ?
C35A C36A C37A 119.2(5) . . ?
C36B C35B H35B 119.7 . . ?
C36B C35B C34B 120.7(5) . . ?
C34B C35B H35B 119.7 . . ?
C29A C32A H32A 120.6 . . ?
C31A C32A C29A 118.8(4) . . ?
C31A C32A H32A 120.6 . . ?
C18A C17A H17A 118.8 . . ?
C16A C17A H17A 118.8 . . ?
C16A C17A C18A 122.4(5) . . ?
N1A C7A C25A 121.4(5) . . ?
N1A C7A C8A 119.6(5) . . ?
C8A C7A C25A 119.0(5) . . ?
C49B C48B H48B 119.7 . . ?
C47B C48B C49B 120.7(4) . . ?
C47B C48B H48B 119.7 . . ?
C46A C47A H47A 120.1 . . ?
C48A C47A C46A 119.8(5) . . ?
C48A C47A H47A 120.1 . . ?
C2B C3B H3B 119.9 . . ?
C4B C3B C2B 120.2(7) . . ?
C4B C3B H3B 119.9 . . ?
O2A C2A C1A 116.9(5) . . ?
O2A C2A C3A 123.6(5) . . ?
C3A C2A C1A 119.5(5) . . ?
C33B C34B H34B 118.9 . . ?
C35B C34B C33B 122.3(4) . . ?
C35B C34B H34B 118.9 . . ?
C10A C9A H9A 120.9 . . ?
C8A C9A C10A 118.1(5) . . ?
C8A C9A H9A 120.9 . . ?
N2B C18B C17B 120.7(5) . . ?
N2B C18B H18B 119.7 . . ?
N2B C18B C26C 122.1(8) . . ?
C17B C18B H18B 119.7 . . ?
C17B C18B C26C 115.6(8) . . ?
N3B C24B C23B 119.5(5) . . ?
N3B C24B C25B 121.6(5) . . ?
C23B C24B C25B 118.9(5) . . ?
C45A C50A H50A 118.5 . . ?
C49A C50A C45A 123.0(4) . . ?
C49A C50A H50A 118.5 . . ?
N3A C18A C17A 119.8(5) . . ?
N3A C18A C26A 121.2(5) . . ?
C17A C18A C26A 119.0(4) . . ?
N4B C19B H19A 110.1 . . ?
N4B C19B H19B 110.1 . . ?
C20B C19B N4B 107.9(4) . . ?
C20B C19B H19A 110.1 . . ?
C20B C19B H19B 110.1 . . ?
H19A C19B H19B 108.4 . . ?
C38A C37A H37A 120.1 . . ?
C36A C37A C38A 119.7(5) . . ?
C36A C37A H37A 120.1 . . ?
C42B C41B H41B 119.8 . . ?
C40B C41B C42B 120.3(5) . . ?
C40B C41B H41B 119.8 . . ?
C16B C15B H15B 120.4 . . ?
C14B C15B C16B 119.2(5) . . ?
C14B C15B H15B 120.4 . . ?
C30A C31A H31A 119.9 . . ?
C32A C31A C30A 120.2(5) . . ?
C32A C31A H31A 119.9 . . ?
C39B C40B H40B 118.4 . . ?
C41B C40B C39B 123.2(5) . . ?
C41B C40B H40B 118.4 . . ?
C15A C16A H16A 121.1 . . ?
C17A C16A C15A 117.9(5) . . ?
C17A C16A H16A 121.1 . . ?
C27B C28B H28B 118.3 . . ?
C29B C28B C27B 123.5(5) . . ?
C29B C28B H28B 118.3 . . ?
C24B C23B H23B 119.4 . . ?
C22B C23B C24B 121.3(5) . . ?
C22B C23B H23B 119.4 . . ?
C21A C22A H22A 120.6 . . ?
C21A C22A C23A 118.8(5) . . ?
C23A C22A H22A 120.6 . . ?
C30B C29B C28B 119.4(5) . . ?
C30B C29B H29B 120.3 . . ?
C28B C29B H29B 120.3 . . ?
C50A C49A H49A 119.9 . . ?
C48A C49A C50A 120.3(5) . . ?
C48A C49A H49A 119.9 . . ?
N4A C12A H12C 109.9 . . ?
N4A C12A H12D 109.9 . . ?
C11A C12A N4A 109.1(4) . . ?
C11A C12A H12C 109.9 . . ?
C11A C12A H12D 109.9 . . ?
H12C C12A H12D 108.3 . . ?
C7A C25A H25D 109.5 . . ?
C7A C25A H25E 109.5 . . ?
C7A C25A H25F 109.5 . . ?
H25D C25A H25E 109.5 . . ?
H25D C25A H25F 109.5 . . ?
H25E C25A H25F 109.5 . . ?
C10B C9B H9B 120.7 . . ?
C8B C9B H9B 120.7 . . ?
C8B C9B C10B 118.6(6) . . ?
C11B C10B C9B 118.2(6) . . ?
C11B C10B H10B 120.9 . . ?
C9B C10B H10B 120.9 . . ?
C46B C47B C48B 118.7(4) . . ?
C46B C47B H47B 120.7 . . ?
C48B C47B H47B 120.7 . . ?
C3B C4B H4B 120.2 . . ?
C5B C4B C3B 119.6(6) . . ?
C5B C4B H4B 120.2 . . ?
C44A C39A B1 120.8(4) . . ?
C40A C39A C44A 114.9(4) . . ?
C40A C39A B1 123.6(5) . . ?
O1A C1A C2A 116.2(4) . . ?
O1A C1A C6A 123.3(5) . . ?
C6A C1A C2A 120.4(5) . . ?
C1A C6A H6A 120.1 . . ?
C1A C6A C5A 119.7(6) . . ?
C5A C6A H6A 120.1 . . ?
C47A C48A C49A 119.2(5) . . ?
C47A C48A H48A 120.4 . . ?
C49A C48A H48A 120.4 . . ?
C2A C3A H3A 120.0 . . ?
C4A C3A C2A 120.1(6) . . ?
C4A C3A H3A 120.0 . . ?
C1B C6B H6B 120.6 . . ?
C1B C6B C5B 118.9(7) . . ?
C5B C6B H6B 120.6 . . ?
C3A C4A H4A 119.8 . . ?
C3A C4A C5A 120.4(6) . . ?
C5A C4A H4A 119.8 . . ?
C9B C8B H8B 119.1 . . ?
C9B C8B C7B 121.9(7) . . ?
C7B C8B H8B 119.1 . . ?
N1B C7B C8B 120.2(6) . . ?
N1B C7B H7B 119.9 . . ?
N1B C7B C26B 121.8(6) . . ?
C8B C7B H7B 119.9 . . ?
C8B C7B C26B 117.4(6) . . ?
C34A C35A C36A 120.1(5) . . ?
C34A C35A H35A 119.9 . . ?
C36A C35A H35A 119.9 . . ?
C39A C40A H40A 118.6 . . ?
C41A C40A C39A 122.8(5) . . ?
C41A C40A H40A 118.6 . . ?
C6A C5A H5A 120.1 . . ?
C4A C5A C6A 119.8(6) . . ?
C4A C5A H5A 120.1 . . ?
C43A C42A H42A 120.4 . . ?
C43A C42A C41A 119.2(5) . . ?
C41A C42A H42A 120.4 . . ?
C7A C8A H8A 119.1 . . ?
C9A C8A C7A 121.8(5) . . ?
C9A C8A H8A 119.1 . . ?
C27B B2 C33B 103.0(3) . . ?
C27B B2 C39B 113.2(4) . . ?
C27B B2 C50B 114.0(4) . . ?
C33B B2 C39B 109.8(3) . . ?
C33B B2 C50B 110.7(4) . . ?
C39B B2 C50B 106.2(3) . . ?
C24B C25B H25A 109.5 . . ?
C24B C25B H25B 109.5 . . ?
C24B C25B H25C 109.5 . . ?
H25A C25B H25B 109.5 . . ?
H25A C25B H25C 109.5 . . ?
H25B C25B H25C 109.5 . . ?
C18A C26A H26G 109.5 . . ?
C18A C26A H26H 109.5 . . ?
C18A C26A H26I 109.5 . . ?
H26G C26A H26H 109.5 . . ?
H26G C26A H26I 109.5 . . ?
H26H C26A H26I 109.5 . . ?
C4B C5B C6B 121.5(6) . . ?
C4B C5B H5B 119.3 . . ?
C6B C5B H5B 119.3 . . ?
C20B C21B H21B 120.7 . . ?
C20B C21B C22B 118.5(6) . . ?
C22B C21B H21B 120.7 . . ?
C24A C23A C22A 119.1(5) . . ?
C24A C23A H23A 120.4 . . ?
C22A C23A H23A 120.4 . . ?
C23B C22B C21B 119.0(6) . . ?
C23B C22B H22B 120.5 . . ?
C21B C22B H22B 120.5 . . ?
C33A B1 C45A 110.2(3) . . ?
C27A B1 C33A 111.4(4) . . ?
C27A B1 C45A 107.0(3) . . ?
C27A B1 C39A 113.6(4) . . ?
C39A B1 C33A 102.6(3) . . ?
C39A B1 C45A 112.0(4) . . ?
C40A C41A H41A 120.0 . . ?
C42A C41A C40A 120.1(6) . . ?
C42A C41A H41A 120.0 . . ?
C7B C26B H26A 109.5 . . ?
C7B C26B H26B 109.5 . . ?
C7B C26B H26C 109.5 . . ?
H26A C26B H26B 109.5 . . ?
H26A C26B H26C 109.5 . . ?
H26B C26B H26C 109.5 . . ?
C18B C26C H26D 109.5 . . ?
C18B C26C H26E 109.5 . . ?
C18B C26C H26F 109.5 . . ?
H26D C26C H26E 109.5 . . ?
H26D C26C H26F 109.5 . . ?
H26E C26C H26F 109.5 . . ?

loop_
_geom_bond_atom_site_label_1
_geom_bond_atom_site_label_2
_geom_bond_distance
_geom_bond_site_symmetry_2
_geom_bond_publ_flag
Co1A O2A 1.884(3) . ?
Co1A O1A 1.856(3) . ?
Co1A N2A 1.923(4) . ?
Co1A N1A 2.018(4) . ?
Co1A N3A 2.014(4) . ?
Co1A N4A 1.950(4) . ?
Co1B O1B 1.881(3) . ?
Co1B N4B 1.942(3) . ?
Co1B N3B 2.028(4) . ?
Co1B O2B 1.861(3) . ?
Co1B N2B 1.952(4) . ?
Co1B N1B 1.976(4) . ?
O1B C1B 1.359(6) . ?
O2A C2A 1.337(6) . ?
O1A C1A 1.350(6) . ?
N4B C13B 1.490(6) . ?
N4B C12B 1.484(6) . ?
N4B C19B 1.495(5) . ?
N3B C20B 1.360(6) . ?
N3B C24B 1.363(6) . ?
N2A C20A 1.349(6) . ?
N2A C24A 1.341(6) . ?
N1A C11A 1.355(6) . ?
N1A C7A 1.363(6) . ?
O2B C2B 1.351(7) . ?
N3A C14A 1.358(6) . ?
N3A C18A 1.366(6) . ?
N4A C13A 1.484(5) . ?
N4A C19A 1.494(6) . ?
N4A C12A 1.489(6) . ?
N2B C14B 1.332(6) . ?
N2B C18B 1.364(6) . ?
N1B C11B 1.360(6) . ?
N1B C7B 1.355(7) . ?
C33A C34A 1.396(6) . ?
C33A C38A 1.393(6) . ?
C33A B1 1.647(7) . ?
C17B H17B 0.9500 . ?
C17B C16B 1.376(8) . ?
C17B C18B 1.376(7) . ?
C27B C32B 1.400(6) . ?
C27B C28B 1.399(7) . ?
C27B B2 1.630(7) . ?
C32B H32B 0.9500 . ?
C32B C31B 1.389(7) . ?
C42B H42B 0.9500 . ?
C42B C43B 1.369(7) . ?
C42B C41B 1.388(8) . ?
C31B H31B 0.9500 . ?
C31B C30B 1.366(8) . ?
C46A H46A 0.9500 . ?
C46A C45A 1.387(7) . ?
C46A C47A 1.411(7) . ?
C20A C21A 1.371(7) . ?
C20A C19A 1.501(6) . ?
C38B H38B 0.9500 . ?
C38B C33B 1.405(6) . ?
C38B C37B 1.382(6) . ?
C43B H43B 0.9500 . ?
C43B C44B 1.391(7) . ?
C27A C28A 1.411(6) . ?
C27A C30A 1.399(6) . ?
C27A B1 1.642(6) . ?
C2B C1B 1.402(9) . ?
C2B C3B 1.385(8) . ?
C29A H29A 0.9500 . ?
C29A C28A 1.380(7) . ?
C29A C32A 1.396(7) . ?
C13B H13A 0.9900 . ?
C13B H13B 0.9900 . ?
C13B C14B 1.498(6) . ?
C24A H24A 0.9500 . ?
C24A C23A 1.374(7) . ?
C16B H16B 0.9500 . ?
C16B C15B 1.383(7) . ?
C44B H44B 0.9500 . ?
C44B C39B 1.407(6) . ?
C21A H21A 0.9500 . ?
C21A C22A 1.382(7) . ?
C28A H28A 0.9500 . ?
C33B C34B 1.398(6) . ?
C33B B2 1.643(6) . ?
C45A C50A 1.395(6) . ?
C45A B1 1.649(7) . ?
C15A H15A 0.9500 . ?
C15A C14A 1.374(7) . ?
C15A C16A 1.378(7) . ?
C45B H45B 0.9500 . ?
C45B C50B 1.400(6) . ?
C45B C46B 1.390(6) . ?
C39B C40B 1.394(6) . ?
C39B B2 1.650(6) . ?
C34A H34A 0.9500 . ?
C34A C35A 1.370(7) . ?
C38A H38A 0.9500 . ?
C38A C37A 1.385(6) . ?
C44A H44A 0.9500 . ?
C44A C43A 1.388(8) . ?
C44A C39A 1.406(8) . ?
C49B H49B 0.9500 . ?
C49B C50B 1.401(6) . ?
C49B C48B 1.399(6) . ?
C37B H37B 0.9500 . ?
C37B C36B 1.381(7) . ?
C1B C6B 1.383(8) . ?
C20B C19B 1.494(7) . ?
C20B C21B 1.370(7) . ?
C30A H30A 0.9500 . ?
C30A C31A 1.394(6) . ?
C14A C13A 1.488(6) . ?
C36B H36B 0.9500 . ?
C36B C35B 1.388(7) . ?
C50B B2 1.652(6) . ?
C13A H13C 0.9900 . ?
C13A H13D 0.9900 . ?
C11B C12B 1.485(7) . ?
C11B C10B 1.377(7) . ?
C12B H12A 0.9900 . ?
C12B H12B 0.9900 . ?
C11A C10A 1.377(7) . ?
C11A C12A 1.486(7) . ?
C46B H46B 0.9500 . ?
C46B C47B 1.384(7) . ?
C14B C15B 1.370(7) . ?
C30B H30B 0.9500 . ?
C30B C29B 1.377(8) . ?
C19A H19C 0.9900 . ?
C19A H19D 0.9900 . ?
C10A H10A 0.9500 . ?
C10A C9A 1.370(8) . ?
C43A H43A 0.9500 . ?
C43A C42A 1.358(10) . ?
C36A H36A 0.9500 . ?
C36A C37A 1.378(7) . ?
C36A C35A 1.372(7) . ?
C35B H35B 0.9500 . ?
C35B C34B 1.392(6) . ?
C32A H32A 0.9500 . ?
C32A C31A 1.377(7) . ?
C17A H17A 0.9500 . ?
C17A C18A 1.391(8) . ?
C17A C16A 1.357(8) . ?
C7A C25A 1.498(8) . ?
C7A C8A 1.386(7) . ?
C48B H48B 0.9500 . ?
C48B C47B 1.390(7) . ?
C47A H47A 0.9500 . ?
C47A C48A 1.368(8) . ?
C3B H3B 0.9500 . ?
C3B C4B 1.383(10) . ?
C2A C1A 1.398(8) . ?
C2A C3A 1.392(7) . ?
C34B H34B 0.9500 . ?
C9A H9A 0.9500 . ?
C9A C8A 1.367(8) . ?
C18B H18B 0.9500 . ?
C18B C26C 1.5009(15) . ?
C24B C23B 1.422(8) . ?
C24B C25B 1.463(8) . ?
C50A H50A 0.9500 . ?
C50A C49A 1.393(7) . ?
C18A C26A 1.491(8) . ?
C19B H19A 0.9900 . ?
C19B H19B 0.9900 . ?
C37A H37A 0.9500 . ?
C41B H41B 0.9500 . ?
C41B C40B 1.383(7) . ?
C15B H15B 0.9500 . ?
C31A H31A 0.9500 . ?
C40B H40B 0.9500 . ?
C16A H16A 0.9500 . ?
C28B H28B 0.9500 . ?
C28B C29B 1.389(7) . ?
C23B H23B 0.9500 . ?
C23B C22B 1.356(8) . ?
C22A H22A 0.9500 . ?
C22A C23A 1.387(7) . ?
C29B H29B 0.9500 . ?
C49A H49A 0.9500 . ?
C49A C48A 1.369(7) . ?
C12A H12C 0.9900 . ?
C12A H12D 0.9900 . ?
C25A H25D 0.9800 . ?
C25A H25E 0.9800 . ?
C25A H25F 0.9800 . ?
C9B H9B 0.9500 . ?
C9B C10B 1.395(9) . ?
C9B C8B 1.353(10) . ?
C10B H10B 0.9500 . ?
C47B H47B 0.9500 . ?
C4B H4B 0.9500 . ?
C4B C5B 1.366(11) . ?
C39A C40A 1.392(7) . ?
C39A B1 1.643(7) . ?
C1A C6A 1.386(7) . ?
C6A H6A 0.9500 . ?
C6A C5A 1.398(8) . ?
C48A H48A 0.9500 . ?
C3A H3A 0.9500 . ?
C3A C4A 1.387(9) . ?
C6B H6B 0.9500 . ?
C6B C5B 1.401(9) . ?
C4A H4A 0.9500 . ?
C4A C5A 1.390(10) . ?
C8B H8B 0.9500 . ?
C8B C7B 1.376(9) . ?
C7B H7B 0.9500 . ?
C7B C26B 1.502(11) . ?
C35A H35A 0.9500 . ?
C40A H40A 0.9500 . ?
C40A C41A 1.389(7) . ?
C5A H5A 0.9500 . ?
C42A H42A 0.9500 . ?
C42A C41A 1.373(10) . ?
C8A H8A 0.9500 . ?
C25B H25A 0.9800 . ?
C25B H25B 0.9800 . ?
C25B H25C 0.9800 . ?
C26A H26G 0.9800 . ?
C26A H26H 0.9800 . ?
C26A H26I 0.9800 . ?
C5B H5B 0.9500 . ?
C21B H21B 0.9500 . ?
C21B C22B 1.372(7) . ?
C23A H23A 0.9500 . ?
C22B H22B 0.9500 . ?
C41A H41A 0.9500 . ?
C26B H26A 0.9800 . ?
C26B H26B 0.9800 . ?
C26B H26C 0.9800 . ?
C26C H26D 0.9800 . ?
C26C H26E 0.9800 . ?
C26C H26F 0.9800 . ?

loop_
_geom_torsion_atom_site_label_1
_geom_torsion_atom_site_label_2
_geom_torsion_atom_site_label_3
_geom_torsion_atom_site_label_4
_geom_torsion
_geom_torsion_site_symmetry_1
_geom_torsion_site_symmetry_2
_geom_torsion_site_symmetry_3
_geom_torsion_site_symmetry_4
_geom_torsion_publ_flag
Co1A O2A C2A C1A -3.5(5) . . . . ?
Co1A O2A C2A C3A 176.6(4) . . . . ?
Co1A O1A C1A C2A 1.1(5) . . . . ?
Co1A O1A C1A C6A -178.7(4) . . . . ?
Co1A N2A C20A C21A -176.0(4) . . . . ?
Co1A N2A C20A C19A 3.6(5) . . . . ?
Co1A N2A C24A C23A 175.5(4) . . . . ?
Co1A N1A C11A C10A -177.7(4) . . . . ?
Co1A N1A C11A C12A 6.9(5) . . . . ?
Co1A N1A C7A C25A -4.0(7) . . . . ?
Co1A N1A C7A C8A 177.3(4) . . . . ?
Co1A N3A C14A C15A 177.2(4) . . . . ?
Co1A N3A C14A C13A -3.3(5) . . . . ?
Co1A N3A C18A C17A -178.4(3) . . . . ?
Co1A N3A C18A C26A 1.7(7) . . . . ?
Co1A N4A C13A C14A -44.0(4) . . . . ?
Co1A N4A C19A C20A -2.8(5) . . . . ?
Co1A N4A C12A C11A 37.9(4) . . . . ?
Co1B O1B C1B C2B 3.2(5) . . . . ?
Co1B O1B C1B C6B -177.8(4) . . . . ?
Co1B N4B C13B C14B 0.9(5) . . . . ?
Co1B N4B C12B C11B -35.3(4) . . . . ?
Co1B N4B C19B C20B 43.7(4) . . . . ?
Co1B N3B C20B C19B 3.7(5) . . . . ?
Co1B N3B C20B C21B -177.7(4) . . . . ?
Co1B N3B C24B C23B 178.2(3) . . . . ?
Co1B N3B C24B C25B -1.3(8) . . . . ?
Co1B O2B C2B C1B -1.4(6) . . . . ?
Co1B O2B C2B C3B -178.7(4) . . . . ?
Co1B N2B C14B C13B -3.4(5) . . . . ?
Co1B N2B C14B C15B 175.7(4) . . . . ?
Co1B N2B C18B C17B -174.9(4) . . . . ?
Co1B N2B C18B C26C 20.2(14) . . . . ?
Co1B N1B C11B C12B -0.2(5) . . . . ?
Co1B N1B C11B C10B -178.2(4) . . . . ?
Co1B N1B C7B C8B 177.6(5) . . . . ?
Co1B N1B C7B C26B -11.3(10) . . . . ?
O1B Co1B O2B C2B 2.6(4) . . . . ?
O1B C1B C6B C5B -176.3(5) . . . . ?
O2A Co1A O1A C1A -2.5(3) . . . . ?
O2A C2A C1A O1A 1.6(7) . . . . ?
O2A C2A C1A C6A -178.5(5) . . . . ?
O2A C2A C3A C4A 177.7(5) . . . . ?
O1A Co1A O2A C2A 3.3(3) . . . . ?
O1A C1A C6A C5A 179.4(5) . . . . ?
N4B Co1B O1B C1B 176.5(3) . . . . ?
N4B C13B C14B N2B 1.6(6) . . . . ?
N4B C13B C14B C15B -177.5(4) . . . . ?
N3B Co1B O1B C1B -100.4(3) . . . . ?
N3B Co1B O2B C2B 93.7(4) . . . . ?
N3B C20B C19B N4B -31.3(6) . . . . ?
N3B C20B C21B C22B 0.0(9) . . . . ?
N3B C24B C23B C22B -2.8(8) . . . . ?
N2A Co1A O1A C1A 177.1(3) . . . . ?
N2A C20A C21A C22A -0.7(7) . . . . ?
N2A C20A C19A N4A -0.4(6) . . . . ?
N2A C24A C23A C22A 0.9(8) . . . . ?
N1A Co1A O2A C2A -93.0(3) . . . . ?
N1A Co1A O1A C1A 85.9(3) . . . . ?
N1A C11A C10A C9A 0.5(8) . . . . ?
N1A C11A C12A N4A -30.2(6) . . . . ?
N1A C7A C8A C9A -1.1(8) . . . . ?
O2B Co1B O1B C1B -3.2(3) . . . . ?
O2B C2B C1B O1B -1.3(7) . . . . ?
O2B C2B C1B C6B 179.7(5) . . . . ?
O2B C2B C3B C4B 178.8(5) . . . . ?
N3A Co1A O2A C2A 98.9(3) . . . . ?
N3A Co1A O1A C1A -93.3(3) . . . . ?
N3A C14A C13A N4A 31.6(6) . . . . ?
N4A Co1A O2A C2A -177.8(3) . . . . ?
N2B Co1B O2B C2B -177.1(4) . . . . ?
N2B C14B C15B C16B 0.5(7) . . . . ?
N1B Co1B O1B C1B 92.1(3) . . . . ?
N1B Co1B O2B C2B -85.2(4) . . . . ?
N1B C11B C12B N4B 23.8(6) . . . . ?
N1B C11B C10B C9B 0.7(8) . . . . ?
C33A C34A C35A C36A -1.3(9) . . . . ?
C33A C38A C37A C36A -1.6(8) . . . . ?
C17B C16B C15B C14B 0.2(7) . . . . ?
C27B C32B C31B C30B -0.1(7) . . . . ?
C27B C28B C29B C30B 0.1(8) . . . . ?
C32B C27B C28B C29B 1.3(7) . . . . ?
C32B C27B B2 C33B -107.6(5) . . . . ?
C32B C27B B2 C39B 11.0(6) . . . . ?
C32B C27B B2 C50B 132.4(4) . . . . ?
C32B C31B C30B C29B 1.6(8) . . . . ?
C42B C43B C44B C39B -0.3(7) . . . . ?
C42B C41B C40B C39B -0.8(7) . . . . ?
C31B C30B C29B C28B -1.6(8) . . . . ?
C46A C45A C50A C49A -1.1(6) . . . . ?
C46A C45A B1 C33A 162.4(4) . . . . ?
C46A C45A B1 C27A -76.2(5) . . . . ?
C46A C45A B1 C39A 48.9(5) . . . . ?
C46A C47A C48A C49A -1.1(8) . . . . ?
C20A N2A C24A C23A -1.0(7) . . . . ?
C20A C21A C22A C23A 0.6(7) . . . . ?
C38B C33B C34B C35B -0.8(6) . . . . ?
C38B C33B B2 C27B 50.0(5) . . . . ?
C38B C33B B2 C39B -70.9(5) . . . . ?
C38B C33B B2 C50B 172.2(4) . . . . ?
C38B C37B C36B C35B -0.3(7) . . . . ?
C43B C42B C41B C40B -0.5(7) . . . . ?
C43B C44B C39B C40B -0.9(6) . . . . ?
C43B C44B C39B B2 -179.0(4) . . . . ?
C27A C30A C31A C32A -0.1(7) . . . . ?
C2B C1B C6B C5B 2.7(8) . . . . ?
C2B C3B C4B C5B 0.0(9) . . . . ?
C29A C32A C31A C30A 1.0(7) . . . . ?
C13B N4B C12B C11B 85.8(5) . . . . ?
C13B N4B C19B C20B -76.2(5) . . . . ?
C13B C14B C15B C16B 179.5(4) . . . . ?
C24A N2A C20A C21A 0.9(7) . . . . ?
C24A N2A C20A C19A -179.5(4) . . . . ?
C16B C17B C18B N2B -1.2(9) . . . . ?
C16B C17B C18B C26C 164.6(12) . . . . ?
C44B C39B C40B C41B 1.5(6) . . . . ?
C44B C39B B2 C27B -132.1(4) . . . . ?
C44B C39B B2 C33B -17.6(5) . . . . ?
C44B C39B B2 C50B 102.1(4) . . . . ?
C21A C20A C19A N4A 179.1(4) . . . . ?
C21A C22A C23A C24A -0.7(7) . . . . ?
C28A C27A C30A C31A -1.2(6) . . . . ?
C28A C27A B1 C33A 60.1(5) . . . . ?
C28A C27A B1 C45A -60.5(5) . . . . ?
C28A C27A B1 C39A 175.4(4) . . . . ?
C28A C29A C32A C31A -0.3(7) . . . . ?
C33B C38B C37B C36B -1.1(7) . . . . ?
C45A C46A C47A C48A -1.5(8) . . . . ?
C45A C50A C49A C48A -1.3(7) . . . . ?
C15A C14A C13A N4A -148.8(4) . . . . ?
C45B C50B B2 C27B 179.5(4) . . . . ?
C45B C50B B2 C33B 63.9(5) . . . . ?
C45B C50B B2 C39B -55.2(5) . . . . ?
C45B C46B C47B C48B -0.1(7) . . . . ?
C34A C33A C38A C37A 0.1(7) . . . . ?
C34A C33A B1 C27A 177.1(4) . . . . ?
C34A C33A B1 C45A -64.2(5) . . . . ?
C34A C33A B1 C39A 55.3(5) . . . . ?
C38A C33A C34A C35A 1.3(7) . . . . ?
C38A C33A B1 C27A 1.9(6) . . . . ?
C38A C33A B1 C45A 120.6(4) . . . . ?
C38A C33A B1 C39A -120.0(5) . . . . ?
C44A C43A C42A C41A -1.1(9) . . . . ?
C44A C39A C40A C41A -0.4(8) . . . . ?
C44A C39A B1 C33A 68.0(5) . . . . ?
C44A C39A B1 C27A -52.4(6) . . . . ?
C44A C39A B1 C45A -173.8(4) . . . . ?
C49B C50B B2 C27B -1.9(6) . . . . ?
C49B C50B B2 C33B -117.4(4) . . . . ?
C49B C50B B2 C39B 123.4(4) . . . . ?
C49B C48B C47B C46B 1.6(7) . . . . ?
C37B C38B C33B C34B 1.7(7) . . . . ?
C37B C38B C33B B2 -174.4(4) . . . . ?
C37B C36B C35B C34B 1.1(7) . . . . ?
C1B C2B C3B C4B 1.5(8) . . . . ?
C1B C6B C5B C4B -1.2(9) . . . . ?
C20B N3B C24B C23B 2.6(7) . . . . ?
C20B N3B C24B C25B -176.8(5) . . . . ?
C20B C21B C22B C23B 0.0(9) . . . . ?
C30A C27A C28A C29A 1.9(6) . . . . ?
C30A C27A B1 C33A -120.5(4) . . . . ?
C30A C27A B1 C45A 118.9(4) . . . . ?
C30A C27A B1 C39A -5.2(6) . . . . ?
C14A N3A C18A C17A -2.2(7) . . . . ?
C14A N3A C18A C26A 177.9(5) . . . . ?
C14A C15A C16A C17A -0.9(8) . . . . ?
C36B C35B C34B C33B -0.5(7) . . . . ?
C50B C45B C46B C47B -2.0(7) . . . . ?
C50B C49B C48B C47B -1.0(7) . . . . ?
C13A N4A C19A C20A -119.4(4) . . . . ?
C13A N4A C12A C11A 151.9(4) . . . . ?
C11B N1B C7B C8B -1.9(9) . . . . ?
C11B N1B C7B C26B 169.2(7) . . . . ?
C12B N4B C13B C14B -118.5(4) . . . . ?
C12B N4B C19B C20B 159.2(4) . . . . ?
C12B C11B C10B C9B -177.2(5) . . . . ?
C11A N1A C7A C25A 179.2(5) . . . . ?
C11A N1A C7A C8A 0.4(7) . . . . ?
C11A C10A C9A C8A -1.2(8) . . . . ?
C46B C45B C50B C49B 2.5(6) . . . . ?
C46B C45B C50B B2 -178.7(4) . . . . ?
C14B N2B C18B C17B 1.8(8) . . . . ?
C14B N2B C18B C26C -163.0(12) . . . . ?
C19A N4A C13A C14A 75.6(5) . . . . ?
C19A N4A C12A C11A -83.5(5) . . . . ?
C19A C20A C21A C22A 179.7(4) . . . . ?
C10A C11A C12A N4A 154.3(4) . . . . ?
C10A C9A C8A C7A 1.5(8) . . . . ?
C43A C44A C39A C40A -0.8(7) . . . . ?
C43A C44A C39A B1 -171.6(5) . . . . ?
C43A C42A C41A C40A -0.1(9) . . . . ?
C32A C29A C28A C27A -1.2(7) . . . . ?
C7A N1A C11A C10A -0.1(7) . . . . ?
C7A N1A C11A C12A -175.6(4) . . . . ?
C48B C49B C50B C45B -1.0(6) . . . . ?
C48B C49B C50B B2 -179.7(4) . . . . ?
C47A C46A C45A C50A 2.5(7) . . . . ?
C47A C46A C45A B1 -178.8(4) . . . . ?
C3B C2B C1B O1B 176.1(5) . . . . ?
C3B C2B C1B C6B -2.9(8) . . . . ?
C3B C4B C5B C6B -0.2(9) . . . . ?
C2A C1A C6A C5A -0.4(8) . . . . ?
C2A C3A C4A C5A 2.1(8) . . . . ?
C34B C33B B2 C27B -125.7(4) . . . . ?
C34B C33B B2 C39B 113.4(5) . . . . ?
C34B C33B B2 C50B -3.5(6) . . . . ?
C18B N2B C14B C13B 179.5(4) . . . . ?
C18B N2B C14B C15B -1.5(7) . . . . ?
C18B C17B C16B C15B 0.2(8) . . . . ?
C24B N3B C20B C19B -179.8(4) . . . . ?
C24B N3B C20B C21B -1.3(7) . . . . ?
C24B C23B C22B C21B 1.5(9) . . . . ?
C50A C45A B1 C33A -18.9(6) . . . . ?
C50A C45A B1 C27A 102.4(5) . . . . ?
C50A C45A B1 C39A -132.5(4) . . . . ?
C50A C49A C48A C47A 2.4(7) . . . . ?
C18A N3A C14A C15A 0.2(7) . . . . ?
C18A N3A C14A C13A 179.8(4) . . . . ?
C18A C17A C16A C15A -1.1(8) . . . . ?
C19B N4B C13B C14B 118.5(4) . . . . ?
C19B N4B C12B C11B -150.3(4) . . . . ?
C19B C20B C21B C22B 178.4(5) . . . . ?
C37A C36A C35A C34A -0.3(8) . . . . ?
C41B C42B C43B C44B 1.0(7) . . . . ?
C40B C39B B2 C27B 49.9(5) . . . . ?
C40B C39B B2 C33B 164.5(4) . . . . ?
C40B C39B B2 C50B -75.8(5) . . . . ?
C16A C15A C14A N3A 1.4(8) . . . . ?
C16A C15A C14A C13A -178.2(5) . . . . ?
C16A C17A C18A N3A 2.7(8) . . . . ?
C16A C17A C18A C26A -177.3(5) . . . . ?
C28B C27B C32B C31B -1.3(7) . . . . ?
C28B C27B B2 C33B 60.1(5) . . . . ?
C28B C27B B2 C39B 178.7(4) . . . . ?
C28B C27B B2 C50B -59.8(5) . . . . ?
C12A N4A C13A C14A -158.9(4) . . . . ?
C12A N4A C19A C20A 116.5(4) . . . . ?
C12A C11A C10A C9A 175.8(5) . . . . ?
C25A C7A C8A C9A -179.9(5) . . . . ?
C9B C8B C7B N1B 0.3(11) . . . . ?
C9B C8B C7B C26B -171.1(7) . . . . ?
C10B C11B C12B N4B -158.2(4) . . . . ?
C10B C9B C8B C7B 1.8(11) . . . . ?
C39A C44A C43A C42A 1.6(8) . . . . ?
C39A C40A C41A C42A 0.9(9) . . . . ?
C1A C2A C3A C4A -2.2(7) . . . . ?
C1A C6A C5A C4A 0.2(8) . . . . ?
C3A C2A C1A O1A -178.4(4) . . . . ?
C3A C2A C1A C6A 1.4(7) . . . . ?
C3A C4A C5A C6A -1.1(9) . . . . ?
C8B C9B C10B C11B -2.3(9) . . . . ?
C7B N1B C11B C12B 179.4(5) . . . . ?
C7B N1B C11B C10B 1.4(7) . . . . ?
C35A C36A C37A C38A 1.7(8) . . . . ?
C40A C39A B1 C33A -102.0(5) . . . . ?
C40A C39A B1 C27A 137.6(5) . . . . ?
C40A C39A B1 C45A 16.2(6) . . . . ?
B2 C27B C32B C31B 167.1(4) . . . . ?
B2 C27B C28B C29B -167.7(5) . . . . ?
B2 C33B C34B C35B 175.0(4) . . . . ?
B2 C39B C40B C41B 179.6(4) . . . . ?
C25B C24B C23B C22B 176.6(5) . . . . ?
C21B C20B C19B N4B 150.1(5) . . . . ?
B1 C33A C34A C35A -174.5(5) . . . . ?
B1 C33A C38A C37A 175.6(4) . . . . ?
B1 C27A C28A C29A -178.7(4) . . . . ?
B1 C27A C30A C31A 179.3(4) . . . . ?
B1 C45A C50A C49A -179.8(4) . . . . ?
B1 C39A C40A C41A 170.0(5) . . . . ?

loop_
_twin_individual_id
_twin_individual_mass_fraction_refined
1 0.558(14)
2 0.442(14)
